data_4342056
loop_
_publ_author_name
'Beltr\'an, Tom\'as F'
'Pino-Chamorro, Jose \'Angel'
'Fern\'andez-Trujillo, M Jes\'us'
'Safont, Vicent S.'
'Basallote, Manuel G.'
'Llusar, Rosa'

_publ_section_title
;
 Synthesis and Structure of Trinuclear W3S4 Clusters Bearing
 Aminophosphine Ligands and Their Reactivity toward Halides and
 Pseudohalides.
;
_journal_issue 2
_journal_name_full 'Inorganic chemistry'
_journal_page_first 607
_journal_page_last 618
_journal_paper_doi 10.1021/ic5025313
_journal_volume 54
_journal_year 2015
_chemical_absolute_configuration ad
_chemical_formula_moiety 'C45 H42 N6 P3 S7 W3, C45 H24 N6 P3 S7 W3, 2(F6 P1)'
_chemical_formula_sum 'C90 H66 F12 N12 P8 S14 W6'
_chemical_formula_weight 3343.25
_chemical_name_systematic
;
 ? 
;
_space_group_crystal_system trigonal
_space_group_IT_number 159
_space_group_name_Hall 'P 3 -2c'
_space_group_name_H-M_alt 'P 3 1 c'
_symmetry_space_group_name_Hall 'P 3 -2c'
_symmetry_space_group_name_H-M 'P 3 1 c'
_atom_sites_solution_hydrogens geom
_atom_sites_solution_primary direct
_atom_sites_solution_secondary difmap
_audit_creation_date 2014-05-08
_audit_creation_method
;
  Olex2 1.1
  (compiled Nov  1 2011 20:42:30, GUI svn.r3906)
;
_cell_angle_alpha 90.00
_cell_angle_beta 90.00
_cell_angle_gamma 120.00
_cell_formula_units_Z 2
_cell_length_a 16.3126(3)
_cell_length_b 16.3126(3)
_cell_length_c 27.3343(4)
_cell_measurement_reflns_used 18145
_cell_measurement_temperature 293(2)
_cell_measurement_theta_max 71.9010
_cell_measurement_theta_min 3.1180
_cell_volume 6299.19(19)
_computing_cell_refinement
;
CrysAlisPro, Agilent Technologies,
Version 1.171.37.31 (release 14-01-2014 CrysAlis171 .NET)
(compiled Jan 14 2014,18:38:05)
;
_computing_data_collection
;
CrysAlisPro, Agilent Technologies,
Version 1.171.37.31 (release 14-01-2014 CrysAlis171 .NET)
(compiled Jan 14 2014,18:38:05)
;
_computing_data_reduction
;
CrysAlisPro, Agilent Technologies,
Version 1.171.37.31 (release 14-01-2014 CrysAlis171 .NET)
(compiled Jan 14 2014,18:38:05)
;
_computing_molecular_graphics
;
O. V. Dolomanov, L. J. Bourhis, R. J. Gildea, J. A. K. Howard and H. Puschmann,
OLEX2: a complete structure solution, refinement and analysis program.
J. Appl. Cryst. (2009). 42, 339-341.
;
_computing_publication_material
;
O. V. Dolomanov, L. J. Bourhis, R. J. Gildea, J. A. K. Howard and H. Puschmann,
OLEX2: a complete structure solution, refinement and analysis program.
J. Appl. Cryst. (2009). 42, 339-341.
;
_computing_structure_refinement
;
SHELXL, G.M. Sheldrick, Acta Cryst.
2008). A64, 112-122
;
_computing_structure_solution
;
SHELXS, G.M. Sheldrick, Acta Cryst.
(2008). A64, 112-122
;
_diffrn_ambient_temperature 293(2)
_diffrn_detector 'CCD plate'
_diffrn_detector_area_resol_mean 20.8101
_diffrn_detector_type Atlas
_diffrn_measured_fraction_theta_full 0.9998
_diffrn_measured_fraction_theta_max 0.9818
_diffrn_measurement_details
;
  1 omega  -68.00  -40.70   0.7000    4.0000
omega____ theta____ kappa____ phi______ frames
    -      -37.7307  178.0000  -90.0000 39

  2 omega -124.00  -91.80   0.7000    4.0000
omega____ theta____ kappa____ phi______ frames
    -      -37.7307  178.0000  -90.0000 46

  3 omega  -49.00   42.00   0.7000    4.0000
omega____ theta____ kappa____ phi______ frames
    -      -37.7307   38.0000   60.0000 130

  4 omega   27.00   87.90   0.7000   40.0000
omega____ theta____ kappa____ phi______ frames
    -      106.7524  -30.0000   30.0000 87

  5 omega   28.00   92.40   0.7000   40.0000
omega____ theta____ kappa____ phi______ frames
    -      106.7524  -30.0000  -30.0000 92

  6 omega   65.00   92.30   0.7000   40.0000
omega____ theta____ kappa____ phi______ frames
    -      106.7524  -30.0000 -180.0000 39

  7 omega   28.00  154.70   0.7000   40.0000
omega____ theta____ kappa____ phi______ frames
    -      106.7524   15.0000  -30.0000 181

  8 omega -121.00   -1.30   0.7000    4.0000
omega____ theta____ kappa____ phi______ frames
    -      -37.7307  -77.0000   60.0000 171

  9 omega -115.00   -5.10   0.7000    4.0000
omega____ theta____ kappa____ phi______ frames
    -      -37.7307  -57.0000  -90.0000 157

 10 omega  100.00  177.70   0.7000   40.0000
omega____ theta____ kappa____ phi______ frames
    -      106.7524  111.0000  -30.0000 111

 11 omega   76.00  178.20   0.7000   40.0000
omega____ theta____ kappa____ phi______ frames
    -      106.7524   45.0000   30.0000 146

 12 omega   25.00  116.00   0.7000   40.0000
omega____ theta____ kappa____ phi______ frames
    -      106.7524 -111.0000  -30.0000 130

 13 omega   75.00  178.60   0.7000   40.0000
omega____ theta____ kappa____ phi______ frames
    -      106.7524   61.0000  120.0000 148

 14 omega -115.00   -5.10   0.7000    4.0000
omega____ theta____ kappa____ phi______ frames
    -      -37.7307  -57.0000  150.0000 157

 15 omega   57.00   94.80   0.7000    4.0000
omega____ theta____ kappa____ phi______ frames
    -       37.7307  178.0000  -60.0000 54
;
_diffrn_measurement_device 'four-circle diffractometer'
_diffrn_measurement_device_type 'SuperNova, Dual, Cu at zero, Atlas'
_diffrn_measurement_method '\w scans'
_diffrn_orient_matrix_UB_11 -0.0320597000
_diffrn_orient_matrix_UB_12 0.0230010000
_diffrn_orient_matrix_UB_13 -0.0485759000
_diffrn_orient_matrix_UB_21 0.0026260000
_diffrn_orient_matrix_UB_22 0.0867951000
_diffrn_orient_matrix_UB_23 0.0239366000
_diffrn_orient_matrix_UB_31 0.1041975000
_diffrn_orient_matrix_UB_32 0.0618170000
_diffrn_orient_matrix_UB_33 -0.0155460000
_diffrn_radiation_monochromator mirror
_diffrn_radiation_probe x-ray
_diffrn_radiation_type 'Cu K\a'
_diffrn_radiation_wavelength 1.54184
_diffrn_reflns_av_R_equivalents 0.0687
_diffrn_reflns_av_unetI/netI 0.0387
_diffrn_reflns_limit_h_max 19
_diffrn_reflns_limit_h_min -17
_diffrn_reflns_limit_k_max 19
_diffrn_reflns_limit_k_min -19
_diffrn_reflns_limit_l_max 33
_diffrn_reflns_limit_l_min -33
_diffrn_reflns_number 36371
_diffrn_reflns_theta_full 72.04
_diffrn_reflns_theta_max 72.04
_diffrn_reflns_theta_min 3.13
_diffrn_source 'sealed X-ray tube'
_diffrn_source_current n/a
_diffrn_source_type 'SuperNova (Cu) X-ray Source'
_diffrn_source_voltage n/a
_exptl_absorpt_coefficient_mu 13.481
_exptl_absorpt_correction_T_max 1.00000
_exptl_absorpt_correction_T_min 0.37683
_exptl_absorpt_correction_type multi-scan
_exptl_absorpt_process_details
;
CrysAlisPro, Agilent Technologies,
Version 1.171.37.31 (release 14-01-2014 CrysAlis171 .NET)
(compiled Jan 14 2014,18:38:05)
Empirical absorption correction using spherical harmonics,
 implemented in SCALE3 ABSPACK scaling algorithm.
Empirical absorption correction using spherical harmonics,
 implemented in SCALE3 ABSPACK scaling algorithm.
;
_exptl_crystal_density_diffrn 1.763
_exptl_crystal_density_method 'not measured'
_exptl_crystal_description
;
;
_exptl_crystal_F_000 3172
_exptl_crystal_size_max 0.1407
_exptl_crystal_size_mid 0.1166
_exptl_crystal_size_min 0.0657
_refine_diff_density_max 0.923
_refine_diff_density_min -0.577
_refine_diff_density_rms 0.098
_refine_ls_abs_structure_details 'Flack H D (1983), Acta Cryst. A39, 876-881'
_refine_ls_abs_structure_Flack 0.21(2)
_refine_ls_extinction_method none
_refine_ls_goodness_of_fit_ref 1.134
_refine_ls_hydrogen_treatment mixed
_refine_ls_matrix_type full
_refine_ls_number_parameters 414
_refine_ls_number_reflns 8136
_refine_ls_number_restraints 19
_refine_ls_restrained_S_all 1.135
_refine_ls_R_factor_all 0.0485
_refine_ls_R_factor_gt 0.0413
_refine_ls_shift/su_max 0.001
_refine_ls_shift/su_mean 0.000
_refine_ls_structure_factor_coef Fsqd
_refine_ls_weighting_details 'calc w=1/[\s^2^(Fo^2^)+(0.0706P)^2^+7.2753P] where P=(Fo^2^+2Fc^2^)/3'
_refine_ls_weighting_scheme calc
_refine_ls_wR_factor_gt 0.1221
_refine_ls_wR_factor_ref 0.1257
_reflns_number_gt 7546
_reflns_number_total 8136
_reflns_threshold_expression >2sigma(I)
_cod_data_source_file ic5025313_si_005.cif
_cod_data_source_block str1614
_cod_depositor_comments 'Adding full bibliography for 4342053--4342056.cif.'
_cod_original_cell_volume 6299.22(18)
_cod_database_code 4342056
_chemical_oxdiff_formula 'C45 H48 F6 N6 P4 S7 W3'
_reflns_odcompleteness_completeness 99.98
_reflns_odcompleteness_iscentric 1
_reflns_odcompleteness_theta 66.97
_olex2_computing_structure_refinement_long 'ShelXL (Sheldrick, 2008)'
_olex2_computing_structure_solution_long 'ShelXS (Sheldrick, 2008)'

loop_
_space_group_symop_id
_space_group_symop_operation_xyz
1 'x, y, z'
2 '-y, x-y, z'
3 '-x+y, -x, z'
4 'y, x, z+1/2'
5 'x-y, -y, z+1/2'
6 '-x, -x+y, z+1/2'

loop_
_atom_site_label
_atom_site_type_symbol
_atom_site_fract_x
_atom_site_fract_y
_atom_site_fract_z
_atom_site_U_iso_or_equiv
_atom_site_adp_type
_atom_site_occupancy
_atom_site_symmetry_multiplicity
_atom_site_calc_flag
_atom_site_refinement_flags
_atom_site_disorder_assembly
_atom_site_disorder_group
W2 W 0.02592(3) 0.10765(3) 0.107451(12) 0.05273(11) Uani 1 1 d . . .
W1 W -0.36862(4) 0.22322(3) 0.252749(13) 0.06437(14) Uani 1 1 d . . .
S1 S -0.3333 0.3333 0.18831(14) 0.0664(10) Uani 1 3 d S . .
S5 S -0.10357(17) 0.03385(18) 0.05704(9) 0.0596(5) Uani 1 1 d . . .
S4 S 0.0000 0.0000 0.17184(13) 0.0558(8) Uani 1 3 d S . .
S2 S -0.2386(2) 0.2872(2) 0.30347(9) 0.0716(6) Uani 1 1 d . . .
P2 P 0.0724(2) 0.2589(2) 0.06060(11) 0.0705(7) Uani 1 1 d . C .
P1 P -0.4286(4) 0.0686(3) 0.29962(13) 0.0992(12) Uani 1 1 d . D .
N1 N -0.4966(11) 0.1188(9) 0.2092(4) 0.097(4) Uani 1 1 d . . .
H1A H -0.5430 0.1322 0.2149 0.117 Uiso 1 1 calc R . .
H1B H -0.4815 0.1302 0.1773 0.117 Uiso 1 1 calc R . .
S3 S -0.2817(3) 0.0914(4) 0.12020(14) 0.1065(13) Uani 1 1 d . . .
N2 N -0.3123(12) 0.1634(10) 0.2043(4) 0.102(4) Uani 1 1 d . . .
C15 C -0.2998(10) 0.1325(10) 0.1702(4) 0.078(3) Uani 1 1 d . . .
N4 N -0.0373(7) 0.1603(7) 0.1565(3) 0.071(2) Uani 1 1 d . A .
C3 C -0.4509(16) 0.0636(11) 0.3652(6) 0.118(6) Uani 1 1 d . . .
C4 C -0.4048(17) 0.1420(15) 0.3940(5) 0.121(6) Uani 1 1 d . D .
H4 H -0.3631 0.2003 0.3800 0.145 Uiso 1 1 calc R . .
S6A S -0.0995(9) 0.1834(10) 0.2458(2) 0.121(3) Uani 0.56 1 d P A 1
C30 C -0.0529(11) 0.1833(13) 0.1927(5) 0.092(4) Uani 1 1 d . . .
S6 S -0.0394(9) 0.2520(11) 0.2411(4) 0.105(3) Uani 0.44 1 d P A 2
C24 C 0.0009(13) 0.3168(11) 0.0712(6) 0.095(4) Uani 1 1 d . . .
C9 C -0.358(2) 0.0070(12) 0.2960(7) 0.129(8) Uani 1 1 d . . .
C12 C -0.267(3) -0.097(3) 0.2907(15) 0.186(12) Uiso 1 1 d . . .
C11 C -0.348(3) -0.132(3) 0.2785(14) 0.190(13) Uiso 1 1 d . D .
C10 C -0.409(3) -0.087(3) 0.2768(16) 0.206(14) Uiso 1 1 d . D .
C25 C 0.0386(17) 0.4057(12) 0.0876(6) 0.111(6) Uani 1 1 d . C .
H25 H 0.1020 0.4393 0.0967 0.134 Uiso 1 1 calc R . .
N3 N 0.1509(7) 0.2172(7) 0.1527(4) 0.077(2) Uani 1 1 d . . .
H3A H 0.1357 0.2054 0.1846 0.092 Uiso 1 1 calc R . .
H3B H 0.2008 0.2090 0.1473 0.092 Uiso 1 1 calc R . .
C16 C 0.1811(10) 0.3191(9) 0.1428(6) 0.091(4) Uani 1 1 d . C .
H16A H 0.2425 0.3595 0.1576 0.110 Uiso 1 1 calc R . .
H16B H 0.1361 0.3341 0.1576 0.110 Uiso 1 1 calc R . .
C18 C 0.0885(10) 0.2651(9) -0.0054(5) 0.083(3) Uani 1 1 d . . .
C17 C 0.1872(11) 0.3392(9) 0.0871(6) 0.092(4) Uani 1 1 d . . .
H17A H 0.2355 0.3292 0.0723 0.110 Uiso 1 1 calc R C .
H17B H 0.2034 0.4043 0.0813 0.110 Uiso 1 1 calc R . .
C5 C -0.420(2) 0.1345(18) 0.4440(7) 0.153(10) Uani 1 1 d . . .
H5 H -0.3806 0.1822 0.4655 0.184 Uiso 1 1 calc R B 1
C29 C -0.0908(17) 0.2687(18) 0.0452(10) 0.094(6) Uiso 0.65 1 d P C 1
C28 C -0.147(2) 0.311(2) 0.0489(14) 0.117(9) Uiso 0.65 1 d P C 1
C27 C -0.1098(18) 0.3991(15) 0.0754(8) 0.122(6) Uani 1 1 d U . .
H27 H -0.1440 0.4288 0.0673 0.146 Uiso 1 1 calc R C 2
C26 C -0.0182(19) 0.4481(14) 0.0910(6) 0.122(6) Uani 1 1 d U C .
H26 H 0.0065 0.5088 0.1037 0.146 Uiso 1 1 calc R . .
C8 C -0.536(3) -0.022(3) 0.3803(15) 0.141(11) Uiso 0.70 1 d P D 1
C6 C -0.506(3) 0.044(3) 0.4620(15) 0.143(11) Uiso 0.70 1 d P D 1
C7 C -0.551(3) -0.027(3) 0.4290(17) 0.157(13) Uiso 0.70 1 d P D 1
C21 C 0.0940(19) 0.2822(19) -0.1067(7) 0.158(10) Uani 1 1 d . C .
H21 H 0.0930 0.2888 -0.1405 0.190 Uiso 1 1 calc R . .
C22 C 0.146(3) 0.360(3) -0.0784(10) 0.27(3) Uani 1 1 d . . .
H22 H 0.1866 0.4184 -0.0928 0.320 Uiso 1 1 calc R C .
C23 C 0.138(2) 0.3521(16) -0.0292(8) 0.173(13) Uani 1 1 d . C .
H23 H 0.1672 0.4070 -0.0105 0.208 Uiso 1 1 calc R . .
P3 P -0.3333 0.3333 0.5733(4) 0.131(3) Uani 1 3 d S . .
F2 F -0.4261(14) 0.2733(19) 0.5434(11) 0.250(11) Uani 1 1 d . E 1
F1 F -0.368(4) 0.373(3) 0.6083(10) 0.35(2) Uani 1 1 d . E 1
C2 C -0.5419(19) -0.0015(12) 0.2720(7) 0.138(9) Uani 1 1 d . . .
H2A H -0.5637 -0.0681 0.2772 0.166 Uiso 1 1 calc R D .
H2B H -0.5872 0.0129 0.2869 0.166 Uiso 1 1 calc R . .
C1 C -0.5357(17) 0.0189(12) 0.2171(6) 0.141(9) Uani 1 1 d . D .
H1C H -0.4960 -0.0021 0.2015 0.169 Uiso 1 1 calc R . .
H1D H -0.5983 -0.0156 0.2026 0.169 Uiso 1 1 calc R . .
P4 P -0.6667 -0.3333 0.3198(14) 0.270(14) Uani 1 3 d SU . .
F3 F -0.656(3) -0.2534(19) 0.2910(17) 0.339(18) Uani 1 1 d U F 1
F4 F -0.592(3) -0.261(3) 0.354(2) 0.41(2) Uani 1 1 d U F 1
C7A C -0.498(4) -0.014(4) 0.443(2) 0.092(12) Uiso 0.30 1 d P D 2
C6A C -0.456(4) 0.057(4) 0.4685(18) 0.086(11) Uiso 0.30 1 d P D 2
C8A C -0.492(3) -0.016(3) 0.3908(17) 0.079(10) Uiso 0.30 1 d P D 2
C29A C -0.086(3) 0.272(3) 0.0740(15) 0.079(8) Uiso 0.35 1 d P C 2
C28A C -0.145(4) 0.311(4) 0.073(2) 0.098(12) Uiso 0.35 1 d P C 2
C19 C 0.0427(19) 0.1911(18) -0.0343(6) 0.164(11) Uani 1 1 d . C .
H19 H 0.0075 0.1320 -0.0197 0.196 Uiso 1 1 calc R . .
C20 C 0.044(2) 0.195(2) -0.0863(7) 0.181(13) Uani 1 1 d . . .
H20 H 0.0111 0.1411 -0.1053 0.217 Uiso 1 1 calc R C .
C13A C -0.189(3) 0.023(4) 0.2844(19) 0.132(13) Uiso 0.50 1 d P D 2
C14A C -0.239(3) 0.067(3) 0.2850(14) 0.109(9) Uiso 0.50 1 d P D 2
C14 C -0.305(3) 0.025(3) 0.3242(16) 0.120(11) Uiso 0.50 1 d P D 1
C13 C -0.245(11) -0.041(11) 0.325(6) 0.36(7) Uiso 0.50 1 d P D 1

loop_
_atom_site_aniso_label
_atom_site_aniso_U_11
_atom_site_aniso_U_22
_atom_site_aniso_U_33
_atom_site_aniso_U_23
_atom_site_aniso_U_13
_atom_site_aniso_U_12
W2 0.0583(2) 0.0525(2) 0.04836(19) 0.00024(14) 0.00399(16) 0.02843(17)
W1 0.0815(3) 0.0644(3) 0.0459(2) -0.00251(17) 0.00477(18) 0.0355(2)
S1 0.0765(15) 0.0765(15) 0.046(2) 0.000 0.000 0.0383(7)
S5 0.0607(12) 0.0642(12) 0.0568(12) 0.0059(9) -0.0021(9) 0.0333(11)
S4 0.0623(12) 0.0623(12) 0.0429(18) 0.000 0.000 0.0311(6)
S2 0.0842(16) 0.0954(18) 0.0518(12) 0.0083(11) 0.0024(11) 0.0574(15)
P2 0.0825(17) 0.0595(14) 0.0728(15) 0.0094(12) 0.0137(13) 0.0379(13)
P1 0.150(4) 0.0667(17) 0.0677(17) 0.0052(14) 0.023(2) 0.044(2)
N1 0.127(10) 0.088(7) 0.055(5) -0.009(5) -0.005(6) 0.037(7)
S3 0.132(3) 0.166(4) 0.0753(19) -0.024(2) -0.003(2) 0.115(3)
N2 0.175(13) 0.109(9) 0.063(6) 0.001(5) 0.020(7) 0.101(10)
C15 0.103(9) 0.089(8) 0.063(6) -0.001(5) 0.007(6) 0.063(7)
N4 0.084(6) 0.079(6) 0.064(5) -0.004(4) 0.007(4) 0.051(5)
C3 0.189(19) 0.082(9) 0.077(8) 0.021(7) 0.049(10) 0.063(11)
C4 0.181(19) 0.128(13) 0.055(7) 0.011(8) 0.029(9) 0.078(13)
S6A 0.164(9) 0.200(10) 0.058(3) 0.002(5) 0.019(4) 0.135(9)
C30 0.105(9) 0.144(13) 0.071(7) -0.006(7) 0.000(6) 0.096(10)
S6 0.110(6) 0.153(9) 0.088(5) -0.041(6) -0.008(5) 0.092(7)
C24 0.137(13) 0.098(10) 0.086(8) 0.023(7) 0.026(8) 0.085(10)
C9 0.24(3) 0.079(9) 0.084(10) 0.002(7) 0.007(13) 0.095(14)
C25 0.201(19) 0.088(9) 0.090(9) 0.012(7) 0.028(10) 0.106(12)
N3 0.067(5) 0.061(5) 0.089(6) -0.016(5) -0.002(5) 0.023(4)
C16 0.083(8) 0.061(6) 0.123(11) -0.019(7) -0.008(7) 0.031(6)
C18 0.095(8) 0.070(7) 0.077(7) 0.017(6) 0.022(6) 0.037(6)
C17 0.099(9) 0.056(6) 0.100(9) 0.017(6) 0.016(7) 0.023(6)
C5 0.24(3) 0.136(16) 0.089(11) 0.014(11) 0.047(15) 0.103(19)
C27 0.155(16) 0.124(14) 0.132(14) 0.033(11) 0.037(12) 0.103(13)
C26 0.22(2) 0.118(12) 0.082(9) 0.012(8) 0.031(11) 0.122(14)
C21 0.18(2) 0.16(2) 0.076(10) 0.041(12) 0.024(12) 0.035(16)
C22 0.36(6) 0.18(3) 0.096(16) 0.061(18) 0.01(2) 0.01(3)
C23 0.26(3) 0.107(13) 0.110(14) 0.032(11) 0.084(18) 0.062(17)
P3 0.129(4) 0.129(4) 0.134(7) 0.000 0.000 0.064(2)
F2 0.155(14) 0.27(2) 0.28(3) -0.03(2) -0.060(16) 0.073(16)
F1 0.62(7) 0.32(3) 0.24(2) 0.06(3) 0.18(4) 0.35(4)
C2 0.20(2) 0.066(8) 0.093(10) 0.005(7) 0.028(12) 0.026(11)
C1 0.172(19) 0.085(10) 0.084(9) -0.025(8) -0.008(11) 0.001(11)
P4 0.112(5) 0.112(5) 0.59(4) 0.000 0.000 0.056(3)
F3 0.34(4) 0.164(18) 0.50(5) 0.09(3) 0.05(4) 0.12(2)
F4 0.25(3) 0.23(3) 0.67(7) -0.12(4) 0.05(4) 0.07(2)
C19 0.19(2) 0.159(19) 0.060(8) 0.049(11) 0.005(10) 0.022(16)
C20 0.25(3) 0.16(2) 0.060(9) 0.011(11) 0.005(13) 0.05(2)

loop_
_atom_type_symbol
_atom_type_description
_atom_type_scat_dispersion_real
_atom_type_scat_dispersion_imag
_atom_type_scat_source
C C 0.0181 0.0091 'International Tables Vol C Tables 4.2.6.8 and 6.1.1.4'
H H 0.0000 0.0000 'International Tables Vol C Tables 4.2.6.8 and 6.1.1.4'
F F 0.0727 0.0534 'International Tables Vol C Tables 4.2.6.8 and 6.1.1.4'
N N 0.0311 0.0180 'International Tables Vol C Tables 4.2.6.8 and 6.1.1.4'
P P 0.2955 0.4335 'International Tables Vol C Tables 4.2.6.8 and 6.1.1.4'
S S 0.3331 0.5567 'International Tables Vol C Tables 4.2.6.8 and 6.1.1.4'
W W -5.4734 5.5774 'International Tables Vol C Tables 4.2.6.8 and 6.1.1.4'

loop_
_exptl_crystal_face_index_h
_exptl_crystal_face_index_k
_exptl_crystal_face_index_l
_exptl_crystal_face_perp_dist
_exptl_oxdiff_crystal_face_indexfrac_h
_exptl_oxdiff_crystal_face_indexfrac_k
_exptl_oxdiff_crystal_face_indexfrac_l
_exptl_oxdiff_crystal_face_x
_exptl_oxdiff_crystal_face_y
_exptl_oxdiff_crystal_face_z
-1 9 -7 0.0502 -1.0000 9.0000 -7.0000 0.5791 0.6110 0.5610
-9 9 -3 0.0564 -9.0000 9.0000 -3.0000 0.6413 0.6857 -0.3348
8 1 -5 0.0481 8.0000 1.0000 -5.0000 0.0094 -0.0119 0.9731
0 1 -18 0.0299 0.0000 1.0000 -18.0000 0.8974 -0.3441 0.3416
-8 0 -8 0.0364 -8.0000 0.0000 -8.0000 0.6451 -0.2125 -0.7092
2 -1 17 0.0300 2.0000 -1.0000 17.0000 -0.9129 0.3254 -0.1177
9 -8 -6 0.0451 9.0000 -8.0000 -6.0000 -0.1811 -0.8143 0.5365
-1 -9 0 0.0485 -1.0000 -9.0000 0.0000 -0.1750 -0.7838 -0.6606
4 -5 -16 0.0283 4.0000 -5.0000 -16.0000 0.5340 -0.8065 0.3564
-2 -5 -12 0.0352 -2.0000 -5.0000 -12.0000 0.5320 -0.7265 -0.3309
4 -9 9 0.0362 4.0000 -9.0000 9.0000 -0.7724 -0.5552 -0.2795

loop_
_geom_angle_atom_site_label_1
_geom_angle_atom_site_label_2
_geom_angle_atom_site_label_3
_geom_angle
_geom_angle_site_symmetry_1
_geom_angle_site_symmetry_3
W2 W2 W2 60.0 3 2
S5 W2 W2 53.57(6) . 2
S5 W2 W2 99.25(6) 3 2
S5 W2 W2 99.61(7) . 3
S5 W2 W2 53.10(6) 3 3
S5 W2 S5 99.11(13) . 3
S5 W2 S4 105.85(8) 3 .
S5 W2 S4 106.30(7) . .
S5 W2 P2 82.54(9) 3 .
S5 W2 P2 87.48(10) . .
S4 W2 W2 54.55(5) . 2
S4 W2 W2 54.55(5) . 3
S4 W2 P2 162.10(9) . .
P2 W2 W2 135.61(7) . 3
P2 W2 W2 140.94(8) . 2
N4 W2 W2 138.0(3) . 3
N4 W2 W2 100.5(3) . 2
N4 W2 S5 160.0(3) . 3
N4 W2 S5 94.9(3) . .
N4 W2 S4 83.6(3) . .
N4 W2 P2 83.9(3) . .
N4 W2 N3 76.4(4) . .
N3 W2 W2 95.8(3) . 3
N3 W2 W2 140.7(3) . 2
N3 W2 S5 164.0(3) . .
N3 W2 S5 86.4(3) . 3
N3 W2 S4 86.4(3) . .
N3 W2 P2 78.3(3) . .
W1 W1 W1 60.0 3_455 2_565
S1 W1 W1 54.55(5) . 2_565
S1 W1 W1 54.55(5) . 3_455
S1 W1 P1 161.93(11) . .
S2 W1 W1 53.78(8) . 2_565
S2 W1 W1 53.13(8) 3_455 3_455
S2 W1 W1 99.25(8) 3_455 2_565
S2 W1 W1 99.74(8) . 3_455
S2 W1 S1 106.52(8) . .
S2 W1 S1 105.89(9) 3_455 .
S2 W1 S2 99.00(14) . 3_455
S2 W1 P1 87.51(14) . .
S2 W1 P1 82.42(13) 3_455 .
P1 W1 W1 135.53(11) . 3_455
P1 W1 W1 141.19(12) . 2_565
N1 W1 W1 142.2(3) . 2_565
N1 W1 W1 97.1(4) . 3_455
N1 W1 S1 87.9(3) . .
N1 W1 S2 86.6(4) . 3_455
N1 W1 S2 162.2(4) . .
N1 W1 P1 76.5(3) . .
N2 W1 W1 99.8(4) . 2_565
N2 W1 W1 137.9(3) . 3_455
N2 W1 S1 83.5(3) . .
N2 W1 S2 94.2(4) . .
N2 W1 S2 160.8(5) . 3_455
N2 W1 P1 84.2(4) . .
N2 W1 N1 76.9(6) . .
W1 S1 W1 70.91(10) . 2_565
W1 S1 W1 70.91(10) . 3_455
W1 S1 W1 70.91(10) 2_565 3_455
W2 S5 W2 73.33(7) . 2
W2 S4 W2 70.91(9) . 3
W2 S4 W2 70.91(9) . 2
W2 S4 W2 70.90(9) 3 2
W1 S2 W1 73.09(8) . 2_565
C24 P2 W2 117.3(5) . .
C18 P2 W2 121.3(4) . .
C18 P2 C24 103.7(7) . .
C17 P2 W2 101.5(4) . .
C17 P2 C24 104.8(8) . .
C17 P2 C18 106.7(7) . .
C3 P1 W1 120.5(5) . .
C3 P1 C9 101.0(9) . .
C9 P1 W1 118.0(7) . .
C2 P1 W1 100.6(6) . .
C2 P1 C3 105.6(10) . .
C2 P1 C9 110.6(11) . .
C1 N1 W1 119.6(12) . .
C15 N2 W1 161.1(13) . .
N2 C15 S3 177.8(12) . .
C30 N4 W2 157.4(10) . .
C4 C3 P1 121.4(12) . .
C4 C3 C8 123(2) . .
C8 C3 P1 113(2) . .
C8A C3 P1 123(2) . .
C8A C3 C4 113(2) . .
C8A C3 C8 30(2) . .
C3 C4 C5 119.8(19) . .
N4 C30 S6A 163.0(18) . .
N4 C30 S6 159.4(17) . .
S6A C30 S6 37.5(6) . .
C25 C24 P2 122.6(15) . .
C25 C24 C29 122.1(16) . .
C29 C24 P2 112.5(14) . .
C29A C24 P2 123(2) . .
C29A C24 C25 113(2) . .
C29A C24 C29 32.3(19) . .
C10 C9 P1 114(3) . .
C10 C9 C14A 116(3) . .
C14A C9 P1 122.2(16) . .
C14 C9 P1 116(3) . .
C14 C9 C10 121(3) . .
C14 C9 C14A 56(3) . .
C11 C12 C13A 122(4) . .
C11 C12 C13 115(9) . .
C13 C12 C13A 57(8) . .
C12 C11 C10 128(4) . .
C12 C11 C13 33(5) . .
C10 C11 C13 100(5) . .
C9 C10 C11 110(3) . .
C24 C25 C26 120(2) . .
C16 N3 W2 116.0(9) . .
N3 C16 C17 111.2(11) . .
C23 C18 P2 121.0(14) . .
C19 C18 P2 122.9(10) . .
C19 C18 C23 115.2(16) . .
C16 C17 P2 107.8(9) . .
C4 C5 C6 116(3) . .
C6A C5 C4 125(3) . .
C6A C5 C6 29(2) . .
C28 C29 C24 116(2) . .
C29 C28 C27 118(3) . .
C26 C27 C28 122(2) . .
C28A C27 C28 27(3) . .
C28A C27 C26 115(3) . .
C27 C26 C25 119.2(19) . .
C7 C8 C3 113(3) . .
C7 C6 C5 117(4) . .
C8 C7 C6 127(4) . .
C20 C21 C22 121(2) . .
C23 C22 C21 119(2) . .
C22 C23 C18 123(3) . .
F2 P3 F2 95.0(15) . 3_455
F2 P3 F2 95.0(15) 2_565 3_455
F2 P3 F2 95.0(15) 2_565 .
F1 P3 F2 99(2) 2_565 2_565
F1 P3 F2 85.9(16) 3_455 2_565
F1 P3 F2 166(2) . 2_565
F1 P3 F2 166(2) 3_455 .
F1 P3 F2 85.9(16) . 3_455
F1 P3 F2 99(2) . .
F1 P3 F2 85.9(16) 2_565 .
F1 P3 F2 166(2) 2_565 3_455
F1 P3 F2 99(2) 3_455 3_455
F1 P3 F1 80(2) 2_565 .
F1 P3 F1 80(2) 3_455 .
F1 P3 F1 80(2) 3_455 2_565
C1 C2 P1 110.0(15) . .
N1 C1 C2 109.6(12) . .
F3 P4 F3 93(3) 2_455 .
F3 P4 F3 93(3) 2_455 3_445
F3 P4 F3 93(3) . 3_445
F3 P4 F4 94(2) . 2_455
F3 P4 F4 87(2) 2_455 2_455
F3 P4 F4 173(3) 3_445 2_455
F3 P4 F4 173(3) 2_455 .
F3 P4 F4 87(2) . .
F3 P4 F4 94(2) 2_455 3_445
F3 P4 F4 94(2) 3_445 .
F3 P4 F4 87(2) 3_445 3_445
F3 P4 F4 173(3) . 3_445
F4 P4 F4 86(4) 2_455 .
F4 P4 F4 86(4) 2_455 3_445
F4 P4 F4 86(4) . 3_445
C6A C7A C8A 125(5) . .
C7A C6A C5 114(5) . .
C3 C8A C7A 120(4) . .
C24 C29A C28A 126(4) . .
C27 C28A C29A 120(4) . .
C18 C19 C20 125(2) . .
C21 C20 C19 117(2) . .
C14A C13A C12 108(4) . .
C13A C14A C9 121(3) . .
C9 C14 C13 116(6) . .
C12 C13 C11 32(5) . .
C12 C13 C14 114(10) . .
C14 C13 C11 86(7) . .

loop_
_geom_bond_atom_site_label_1
_geom_bond_atom_site_label_2
_geom_bond_distance
_geom_bond_site_symmetry_2
W2 W2 2.7495(7) 2
W2 W2 2.7495(7) 3
W2 S5 2.295(2) .
W2 S5 2.309(2) 3
W2 S4 2.370(3) .
W2 P2 2.536(3) .
W2 N4 2.118(9) .
W2 N3 2.288(9) .
W1 W1 2.7518(8) 2_565
W1 W1 2.7518(8) 3_455
W1 S1 2.372(3) .
W1 S2 2.301(3) .
W1 S2 2.320(3) 3_455
W1 P1 2.548(4) .
W1 N1 2.263(12) .
W1 N2 2.109(10) .
S1 W1 2.372(3) 2_565
S1 W1 2.372(3) 3_455
S5 W2 2.309(2) 2
S4 W2 2.370(3) 2
S4 W2 2.370(3) 3
S2 W1 2.321(3) 2_565
P2 C24 1.854(14) .
P2 C18 1.818(13) .
P2 C17 1.815(15) .
P1 C3 1.823(14) .
P1 C9 1.87(2) .
P1 C2 1.78(2) .
N1 C1 1.44(2) .
S3 C15 1.614(12) .
N2 C15 1.124(16) .
N4 C30 1.132(16) .
C3 C4 1.36(3) .
C3 C8 1.45(4) .
C3 C8A 1.33(5) .
C4 C5 1.39(2) .
S6A C30 1.639(14) .
C30 S6 1.675(16) .
C24 C25 1.34(2) .
C24 C29 1.48(3) .
C24 C29A 1.22(4) .
C9 C10 1.43(4) .
C9 C14A 1.71(5) .
C9 C14 1.09(5) .
C12 C11 1.19(5) .
C12 C13A 1.72(6) .
C12 C13 1.22(15) .
C11 C10 1.50(5) .
C11 C13 2.03(15) .
C25 C26 1.41(2) .
N3 C16 1.503(16) .
C16 C17 1.55(2) .
C18 C23 1.40(2) .
C18 C19 1.32(3) .
C5 C6 1.52(5) .
C5 C6A 1.29(5) .
C29 C28 1.40(4) .
C28 C27 1.45(4) .
C27 C26 1.36(3) .
C27 C28A 1.26(6) .
C8 C7 1.35(5) .
C6 C7 1.35(6) .
C21 C22 1.36(4) .
C21 C20 1.35(3) .
C22 C23 1.35(3) .
P3 F2 1.56(2) 3_455
P3 F2 1.56(2) .
P3 F2 1.56(2) 2_565
P3 F1 1.43(2) .
P3 F1 1.43(2) 2_565
P3 F1 1.43(2) 3_455
C2 C1 1.53(2) .
P4 F3 1.46(3) 2_455
P4 F3 1.46(3) .
P4 F3 1.46(3) 3_445
P4 F4 1.53(5) 2_455
P4 F4 1.53(5) .
P4 F4 1.53(5) 3_445
C7A C6A 1.22(7) .
C7A C8A 1.44(7) .
C29A C28A 1.39(7) .
C19 C20 1.42(2) .
C13A C14A 1.33(6) .
C14 C13 1.78(16) .
